data_2203332
loop_
_publ_author_name
'Qingjian Liu'
'Jianhua Xu'

_publ_section_title 9-Bromo-4-methyl-2-phenylbenzo[<i>de</i>]cyclobut[<i>i</i>]isoquinoline-3,5(2<i>H</i>)-dione
_journal_issue 3
_journal_name_full 'Acta Crystallographica Section E'
_journal_page_first o466
_journal_page_last o467
_journal_paper_doi 10.1107/S1600536804004192
_journal_volume 60
_journal_year 2004
_chemical_formula_iupac 'C21 H14 Br N O2'
_chemical_formula_moiety 'C21 H14 Br N O2'
_chemical_formula_sum 'C21 H14 Br N O2'
_chemical_formula_weight 392.24
_chemical_melting_point 458.5(5)
_chemical_name_systematic
;
9-Bromo-4-methyl-2-phenylbenzo[de]cyclobut[i]
isoquinoline-3,5(2H)-dione
;
_space_group_IT_number 14
_symmetry_cell_setting monoclinic
_symmetry_space_group_name_Hall '-P 2ybc'
_symmetry_space_group_name_H-M 'P 1 21/c 1'
_atom_sites_solution_hydrogens geom
_atom_sites_solution_primary direct
_atom_sites_solution_secondary difmap
_cell_angle_alpha 90.00
_cell_angle_beta 104.88(3)
_cell_angle_gamma 90.00
_cell_formula_units_Z 4
_cell_length_a 8.589(2)
_cell_length_b 19.126(4)
_cell_length_c 10.176(2)
_cell_measurement_reflns_used 25
_cell_measurement_temperature 293(2)
_cell_measurement_theta_max 13
_cell_measurement_theta_min 11
_cell_volume 1615.6(6)
_computing_cell_refinement XSCANS
_computing_data_collection 'XSCANS (Siemens, 1994)'
_computing_data_reduction 'SHELXTL (Sheldrick, 1997)'
_computing_molecular_graphics SHELXTL
_computing_publication_material SHELXTL
_computing_structure_refinement SHELXTL
_computing_structure_solution SHELXTL
_diffrn_ambient_temperature 293(2)
_diffrn_measured_fraction_theta_full 0.999
_diffrn_measured_fraction_theta_max 0.999
_diffrn_measurement_device_type 'Enraf--Nonius CAD-4'
_diffrn_measurement_method '\w scans'
_diffrn_radiation_monochromator graphite
_diffrn_radiation_source 'normal-focus sealed tube'
_diffrn_radiation_type MoK\a
_diffrn_radiation_wavelength 0.71073
_diffrn_reflns_av_R_equivalents 0.0416
_diffrn_reflns_av_sigmaI/netI 0.0814
_diffrn_reflns_limit_h_max 10
_diffrn_reflns_limit_h_min 0
_diffrn_reflns_limit_k_max 22
_diffrn_reflns_limit_k_min 0
_diffrn_reflns_limit_l_max 11
_diffrn_reflns_limit_l_min -12
_diffrn_reflns_number 3036
_diffrn_reflns_theta_full 25.00
_diffrn_reflns_theta_max 25.00
_diffrn_reflns_theta_min 2.13
_diffrn_standards_decay_% 4.81
_diffrn_standards_interval_count 200
_diffrn_standards_number 3
_exptl_absorpt_coefficient_mu 2.559
_exptl_absorpt_correction_T_max 0.600
_exptl_absorpt_correction_T_min 0.441
_exptl_absorpt_correction_type '\y scan'
_exptl_absorpt_process_details '(North et al., 1968)'
_exptl_crystal_colour colourless
_exptl_crystal_density_diffrn 1.613
_exptl_crystal_density_method 'not measured'
_exptl_crystal_description prism
_exptl_crystal_F_000 792
_exptl_crystal_size_max 0.34
_exptl_crystal_size_mid 0.27
_exptl_crystal_size_min 0.20
_refine_diff_density_max 0.356
_refine_diff_density_min -0.300
_refine_ls_extinction_coef 0.0108(15)
_refine_ls_extinction_method none
_refine_ls_goodness_of_fit_ref 0.903
_refine_ls_hydrogen_treatment mixed
_refine_ls_matrix_type full
_refine_ls_number_parameters 230
_refine_ls_number_reflns 2840
_refine_ls_number_restraints 0
_refine_ls_restrained_S_all 0.903
_refine_ls_R_factor_all 0.1325
_refine_ls_R_factor_gt 0.0481
_refine_ls_shift/su_max 0.000
_refine_ls_shift/su_mean 0.000
_refine_ls_structure_factor_coef Fsqd
_refine_ls_weighting_details 'calc w=1/[\s^2^(Fo^2^)+(0.1P)^2^] where P=(Fo^2^+2Fc^2^)/3'
_refine_ls_weighting_scheme calc
_refine_ls_wR_factor_gt 0.1206
_refine_ls_wR_factor_ref 0.1631
_reflns_number_gt 1527
_reflns_number_total 2840
_reflns_threshold_expression I>2\s(I)
_cod_data_source_file ob6352.cif
_cod_data_source_block I
_cod_depositor_comments
;
The following automatic conversions were performed:
'_symmetry_cell_setting' value 'Monoclinic' changed to 'monoclinic'
according to '/home/saulius/struct/CIF-dictionaries/cif_core.dic'
dictionary named 'cif_core.dic' version 2.4.1 from 2010-06-29.

Automatic conversion script
Id: cif_fix_enum 1527 2010-12-29 10:47:43Z saulius 

The following automatic conversions were performed:

'_chemical_melting_point' value '458-459' was changed to '458.5(5)' -
the average value was taken and precision was
estimated.

'_geom_angle_publ_flag' tag value 'nno' was replaced with
'no' value.

Automatic conversion script
Id: cif_fix_values 1646 2011-03-28 12:23:43Z adriana 

The following automatic conversions were performed:

'_chemical_melting_point' value '458-459' was changed to '458.5(5)' -
the average value was taken and precision was
estimated.

'_symmetry_cell_setting' value 'Monoclinic' changed to
'monoclinic' according to
/home/saulius/struct/CIF-dictionaries/cif_core.dic dictionary named
'cif_core.dic' version 2.4.1 from 2010-06-29.

Automatic conversion script
Id: cif_fix_values 1715 2011-07-08 13:25:40Z adriana 
;
_cod_original_sg_symbol_H-M 'P 21/c'
_cod_database_code 2203332

loop_
_symmetry_equiv_pos_as_xyz
'x, y, z'
'-x, y+1/2, -z+1/2'
'-x, -y, -z'
'x, -y-1/2, z-1/2'

loop_
_atom_site_label
_atom_site_fract_x
_atom_site_fract_y
_atom_site_fract_z
_atom_site_U_iso_or_equiv
_atom_site_adp_type
_atom_site_calc_flag
_atom_site_refinement_flags
_atom_site_occupancy
_atom_site_type_symbol
Br 0.32705(10) 0.57408(4) 0.15772(6) 0.0708(3) Uani d . 1 Br
O1 0.1191(5) 0.4793(2) 0.8228(4) 0.0639(12) Uani d . 1 O
O2 0.0019(5) 0.6979(2) 0.6597(4) 0.0530(11) Uani d . 1 O
N 0.0659(5) 0.5896(2) 0.7446(4) 0.0442(12) Uani d . 1 N
C1 0.3403(6) 0.6818(3) 0.6323(5) 0.0362(13) Uani d . 1 C
C2 0.3022(7) 0.7285(3) 0.5318(6) 0.0452(15) Uani d . 1 C
H2 0.348(6) 0.768(3) 0.517(5) 0.049(17) Uiso d . 1 H
C3 0.1602(7) 0.6884(3) 0.4467(5) 0.0466(15) Uani d . 1 C
H3A 0.0574 0.7134 0.4304 0.056 Uiso calc R 1 H
C4 0.1980(7) 0.6617(3) 0.3224(5) 0.0486(15) Uani d . 1 C
H4A 0.1782 0.6902 0.2459 0.058 Uiso calc R 1 H
C5 0.2591(7) 0.5986(3) 0.3157(5) 0.0435(14) Uani d . 1 C
C6 0.2691(6) 0.5443(3) 0.4198(5) 0.0393(13) Uani d . 1 C
C7 0.3169(7) 0.4752(3) 0.4040(6) 0.0468(15) Uani d . 1 C
H7A 0.3561 0.4637 0.3297 0.056 Uiso calc R 1 H
C8 0.3065(7) 0.4242(3) 0.4971(6) 0.0502(15) Uani d . 1 C
H8A 0.3408 0.3789 0.4863 0.060 Uiso calc R 1 H
C9 0.2458(7) 0.4399(3) 0.6051(6) 0.0489(15) Uani d . 1 C
H9A 0.2347 0.4050 0.6657 0.059 Uiso calc R 1 H
C10 0.2008(6) 0.5082(3) 0.6244(5) 0.0385(13) Uani d . 1 C
C11 0.2200(6) 0.5613(3) 0.5359(5) 0.0336(12) Uani d . 1 C
C12 0.1917(6) 0.6354(3) 0.5695(5) 0.0366(13) Uani d . 1 C
C13 0.0736(6) 0.6440(3) 0.6575(5) 0.0411(14) Uani d . 1 C
C14 0.1290(6) 0.5234(3) 0.7395(6) 0.0431(14) Uani d . 1 C
C15 0.4674(6) 0.6778(3) 0.7593(5) 0.0382(14) Uani d . 1 C
C16 0.4895(7) 0.6197(3) 0.8426(5) 0.0447(14) Uani d . 1 C
H16A 0.4223 0.5812 0.8180 0.054 Uiso calc R 1 H
C17 0.6105(7) 0.6182(3) 0.9622(6) 0.0521(16) Uani d . 1 C
H17A 0.6249 0.5786 1.0168 0.063 Uiso calc R 1 H
C18 0.7091(7) 0.6748(4) 1.0005(6) 0.0556(17) Uani d . 1 C
H18A 0.7884 0.6742 1.0822 0.067 Uiso calc R 1 H
C19 0.6902(7) 0.7322(4) 0.9179(7) 0.0628(18) Uani d . 1 C
H19A 0.7593 0.7701 0.9427 0.075 Uiso calc R 1 H
C20 0.5715(7) 0.7347(3) 0.7997(6) 0.0529(16) Uani d . 1 C
H20A 0.5594 0.7745 0.7455 0.063 Uiso calc R 1 H
C21 -0.0243(8) 0.6031(4) 0.8490(6) 0.0601(17) Uani d . 1 C
H21A -0.0226 0.5619 0.9031 0.090 Uiso calc R 1 H
H21B -0.1338 0.6150 0.8048 0.090 Uiso calc R 1 H
H21C 0.0253 0.6411 0.9062 0.090 Uiso calc R 1 H

loop_
_atom_site_aniso_label
_atom_site_aniso_U_11
_atom_site_aniso_U_22
_atom_site_aniso_U_33
_atom_site_aniso_U_12
_atom_site_aniso_U_13
_atom_site_aniso_U_23
Br 0.0999(7) 0.0714(5) 0.0474(4) 0.0078(4) 0.0300(4) 0.0001(3)
O1 0.077(3) 0.060(3) 0.058(3) 0.001(2) 0.022(2) 0.017(2)
O2 0.049(3) 0.047(3) 0.064(3) 0.012(2) 0.019(2) -0.005(2)
N 0.040(3) 0.051(3) 0.043(3) 0.002(2) 0.013(2) 0.001(2)
C1 0.034(3) 0.029(3) 0.045(3) 0.000(2) 0.010(3) -0.005(2)
C2 0.055(4) 0.031(3) 0.052(4) -0.002(3) 0.018(3) 0.002(3)
C3 0.048(4) 0.040(3) 0.050(3) 0.009(3) 0.009(3) 0.003(3)
C4 0.055(4) 0.044(4) 0.044(3) -0.001(3) 0.007(3) 0.006(3)
C5 0.046(4) 0.053(4) 0.032(3) -0.004(3) 0.009(3) 0.002(3)
C6 0.042(3) 0.036(3) 0.035(3) 0.000(3) 0.001(3) 0.001(2)
C7 0.049(4) 0.043(4) 0.047(3) -0.003(3) 0.010(3) -0.006(3)
C8 0.056(4) 0.034(3) 0.056(4) 0.000(3) 0.006(3) -0.007(3)
C9 0.057(4) 0.030(3) 0.055(4) -0.005(3) 0.004(3) 0.003(3)
C10 0.032(3) 0.039(3) 0.038(3) -0.004(3) -0.002(2) 0.000(3)
C11 0.023(3) 0.034(3) 0.038(3) -0.004(2) -0.001(2) 0.001(2)
C12 0.034(3) 0.033(3) 0.040(3) 0.001(3) 0.004(2) 0.001(2)
C13 0.031(3) 0.044(4) 0.045(3) 0.002(3) 0.003(3) -0.003(3)
C14 0.037(3) 0.042(4) 0.048(3) -0.002(3) 0.006(3) 0.005(3)
C15 0.037(4) 0.037(3) 0.042(3) 0.003(3) 0.013(3) -0.007(3)
C16 0.037(3) 0.047(4) 0.048(3) -0.004(3) 0.006(3) -0.007(3)
C17 0.047(4) 0.064(4) 0.046(3) 0.005(3) 0.013(3) 0.000(3)
C18 0.038(4) 0.080(5) 0.046(3) 0.001(4) 0.004(3) -0.026(4)
C19 0.042(4) 0.058(5) 0.082(5) -0.005(4) 0.004(4) -0.022(4)
C20 0.051(4) 0.038(4) 0.069(4) -0.006(3) 0.016(3) -0.010(3)
C21 0.053(4) 0.079(5) 0.054(4) -0.005(4) 0.024(3) -0.007(3)

loop_
_atom_type_symbol
_atom_type_description
_atom_type_scat_dispersion_real
_atom_type_scat_dispersion_imag
_atom_type_scat_source
C C 0.0033 0.0016 'International Tables Vol C Tables 4.2.6.8 and 6.1.1.4'
H H 0.0000 0.0000 'International Tables Vol C Tables 4.2.6.8 and 6.1.1.4'
N N 0.0061 0.0033 'International Tables Vol C Tables 4.2.6.8 and 6.1.1.4'
O O 0.0106 0.0060 'International Tables Vol C Tables 4.2.6.8 and 6.1.1.4'

loop_
_geom_angle_atom_site_label_1
_geom_angle_atom_site_label_2
_geom_angle_atom_site_label_3
_geom_angle
_geom_angle_publ_flag
C13 N C14 125.6(5) no
C13 N C21 116.6(5) no
C14 N C21 117.8(5) no
C2 C1 C15 133.9(5) yes
C2 C1 C12 93.1(4) yes
C15 C1 C12 132.9(5) yes
C1 C2 C3 95.9(5) yes
C1 C2 H2 133(4) no
C3 C2 H2 131(4) no
C4 C3 C2 110.1(5) yes
C4 C3 C12 115.2(5) no
C2 C3 C12 85.6(4) yes
C4 C3 H3A 114.2 no
C2 C3 H3A 114.2 no
C12 C3 H3A 114.2 no
C5 C4 C3 122.5(5) no
C5 C4 H4A 118.8 no
C3 C4 H4A 118.8 no
C4 C5 C6 123.8(5) no
C4 C5 Br 118.6(4) no
C6 C5 Br 117.5(4) no
C11 C6 C7 118.5(5) no
C11 C6 C5 118.3(5) no
C7 C6 C5 123.1(5) no
C8 C7 C6 121.0(5) no
C8 C7 H7A 119.5 no
C6 C7 H7A 119.5 no
C9 C8 C7 120.2(6) no
C9 C8 H8A 119.9 no
C7 C8 H8A 119.9 no
C8 C9 C10 119.9(6) no
C8 C9 H9A 120.1 no
C10 C9 H9A 120.1 no
C9 C10 C11 120.7(5) no
C9 C10 C14 118.8(5) no
C11 C10 C14 120.5(5) no
C6 C11 C10 119.4(5) no
C6 C11 C12 121.3(5) no
C10 C11 C12 119.3(5) no
C11 C12 C13 114.2(4) no
C11 C12 C1 118.2(4) yes
C13 C12 C1 107.3(4) yes
C11 C12 C3 115.7(4) no
C13 C12 C3 113.0(4) no
C1 C12 C3 85.0(4) yes
O2 C13 N 121.6(5) no
O2 C13 C12 121.6(5) no
N C13 C12 116.4(5) no
O1 C14 N 120.7(5) no
O1 C14 C10 122.1(5) no
N C14 C10 117.1(5) no
C16 C15 C20 118.0(5) no
C16 C15 C1 122.6(5) no
C20 C15 C1 119.5(5) no
C15 C16 C17 120.7(5) no
C15 C16 H16A 119.7 no
C17 C16 H16A 119.7 no
C18 C17 C16 120.3(6) no
C18 C17 H17A 119.8 no
C16 C17 H17A 119.8 no
C19 C18 C17 119.5(6) no
C19 C18 H18A 120.2 no
C17 C18 H18A 120.2 no
C20 C19 C18 121.0(6) no
C20 C19 H19A 119.5 no
C18 C19 H19A 119.5 no
C19 C20 C15 120.4(6) no
C19 C20 H20A 119.8 no
C15 C20 H20A 119.8 no
N C21 H21A 109.5 no
N C21 H21B 109.5 no
H21A C21 H21B 109.5 no
N C21 H21C 109.5 no
H21A C21 H21C 109.5 no
H21B C21 H21C 109.5 no

loop_
_geom_bond_atom_site_label_1
_geom_bond_atom_site_label_2
_geom_bond_distance
_geom_bond_publ_flag
Br C5 1.905(5) no
O1 C14 1.215(6) no
O2 C13 1.205(6) no
N C13 1.381(7) no
N C14 1.383(7) no
N C21 1.489(7) no
C1 C2 1.333(7) yes
C1 C15 1.465(7) yes
C1 C12 1.552(7) yes
C2 C3 1.510(8) yes
C2 H2 0.88(6) no
C3 C4 1.476(8) yes
C3 C12 1.579(7) yes
C3 H3A 0.9800 no
C4 C5 1.325(8) yes
C4 H4A 0.9300 no?
C5 C6 1.470(7) no
C6 C11 1.391(7) no
C6 C7 1.407(7) no
C7 C8 1.379(8) no
C7 H7A 0.9300 no
C8 C9 1.366(8) no
C8 H8A 0.9300 no
C9 C10 1.390(7) no
C9 H9A 0.9300 no
C10 C11 1.395(7) no
C10 C14 1.487(8) no
C11 C12 1.493(7) yes
C12 C13 1.524(7) yes
C15 C16 1.380(7) no
C15 C20 1.402(7) no
C16 C17 1.383(7) no
C16 H16A 0.9300 no
C17 C18 1.368(8) no
C17 H17A 0.9300 no
C18 C19 1.367(9) no
C18 H18A 0.9300 no
C19 C20 1.364(8) no
C19 H19A 0.9300 no
C20 H20A 0.9300 no
C21 H21A 0.9600 no
C21 H21B 0.9600 no
C21 H21C 0.9600 no

loop_
_geom_torsion_atom_site_label_1
_geom_torsion_atom_site_label_2
_geom_torsion_atom_site_label_3
_geom_torsion_atom_site_label_4
_geom_torsion
_geom_torsion_publ_flag
C15 C1 C2 C3 178.9(6) ?
C12 C1 C2 C3 -4.9(5) ?
C1 C2 C3 C4 -110.4(5) ?
C1 C2 C3 C12 4.8(4) no
C2 C3 C4 C5 92.5(7) ?
C12 C3 C4 C5 -2.2(8) ?
C3 C4 C5 C6 11.2(9) no
C3 C4 C5 Br -172.5(4) no
C4 C5 C6 C11 -3.7(8) no
Br C5 C6 C11 180.0(4) no
C4 C5 C6 C7 172.4(6) no
Br C5 C6 C7 -3.9(7) no
C11 C6 C7 C8 3.8(8) no
C5 C6 C7 C8 -172.3(5) no
C6 C7 C8 C9 1.5(9) no
C7 C8 C9 C10 -2.7(9) no
C8 C9 C10 C11 -1.3(9) no
C8 C9 C10 C14 177.6(5) no
C7 C6 C11 C10 -7.7(8) no
C5 C6 C11 C10 168.6(5) no
C7 C6 C11 C12 170.6(5) no
C5 C6 C11 C12 -13.0(7) no
C9 C10 C11 C6 6.6(8) no
C14 C10 C11 C6 -172.3(5) no
C9 C10 C11 C12 -171.8(5) no
C14 C10 C11 C12 9.4(7) no
C6 C11 C12 C13 154.6(5) no
C10 C11 C12 C13 -27.1(6) no
C6 C11 C12 C1 -77.8(6) ?
C10 C11 C12 C1 100.5(6) no
C6 C11 C12 C3 20.7(7) no
C10 C11 C12 C3 -160.9(5) no
C2 C1 C12 C11 121.2(5) no
C15 C1 C12 C11 -62.5(7) ?
C2 C1 C12 C13 -107.9(5) ?
C15 C1 C12 C13 68.4(7) ?
C2 C1 C12 C3 4.7(4) no
C15 C1 C12 C3 -179.0(6) no
C4 C3 C12 C11 -12.9(7) no
C2 C3 C12 C11 -123.1(5) no
C4 C3 C12 C13 -147.3(5) no
C2 C3 C12 C13 102.5(5) no
C4 C3 C12 C1 106.1(5) no
C2 C3 C12 C1 -4.1(4) ?
C14 N C13 O2 172.4(5) no
C21 N C13 O2 -5.0(8) no
C14 N C13 C12 -14.1(8) no
C21 N C13 C12 168.6(4) no
C11 C12 C13 O2 -157.3(5) no
C1 C12 C13 O2 69.6(6) no
C3 C12 C13 O2 -22.3(7) no
C11 C12 C13 N 29.2(6) no
C1 C12 C13 N -103.9(5) no
C3 C12 C13 N 164.2(4) no
C13 N C14 O1 178.4(5) no
C21 N C14 O1 -4.3(8) no
C13 N C14 C10 -4.7(8) no
C21 N C14 C10 172.6(5) no
C9 C10 C14 O1 5.4(8) no
C11 C10 C14 O1 -175.7(5) no
C9 C10 C14 N -171.5(5) no
C11 C10 C14 N 7.4(7) no
C2 C1 C15 C16 -174.2(6) no
C12 C1 C15 C16 10.9(8) ?
C2 C1 C15 C20 6.1(9) ?
C12 C1 C15 C20 -168.8(5) no
C20 C15 C16 C17 0.2(8) no
C1 C15 C16 C17 -179.6(5) no
C15 C16 C17 C18 0.8(9) no
C16 C17 C18 C19 -1.8(9) no
C17 C18 C19 C20 1.9(10) no
C18 C19 C20 C15 -1.0(10) no
C16 C15 C20 C19 -0.1(8) no
C1 C15 C20 C19 179.7(5) no
